data_7711587
loop_
_publ_author_name
'Pournara, Anastasia'
'Evangelou, Dimitrios'
'Roukounaki, Christina'
'Andreou, Evangelos K.'
'Armatas, Gerasimos S.'
'Lazarides, Theodore'
'Manos, Manolis J.'

_publ_section_title
;
 Highly efficient sorption and luminescence sensing of oxoanionic species
 by 8-connected alkyl-amino functionalized Zr4+ MOFs
;
_journal_name_full 'Dalton Transactions'
_journal_paper_doi 10.1039/D2DT02848D
_journal_year 2022
_chemical_compound_source 'see text'
_chemical_formula_moiety 'C24 H26 N2 O22 Re2 Zr3, 4(O)'
_chemical_formula_sum 'C24 H26 N2 O26 Re2 Zr3'
_chemical_formula_weight 1404.55
_space_group_IT_number 82
_space_group_name_Hall 'I -4'
_space_group_name_H-M_alt 'I -4'
_symmetry_cell_setting tetragonal
_symmetry_Int_Tables_number 82
_symmetry_space_group_name_Hall 'I -4'
_symmetry_space_group_name_H-M 'I -4'
_audit_update_record
;
2022-08-29 deposited with the CCDC.	2022-10-27 downloaded from the CCDC.
;
_cell_angle_alpha 90
_cell_angle_beta 90
_cell_angle_gamma 90
_cell_formula_units_Z 4
_cell_length_a 14.675(6)
_cell_length_b 14.675(6)
_cell_length_c 20.768(8)
_cell_volume 4473(3)
_computing_cell_refinement 'TOPAS V.6, BRUKER'
_computing_publication_material 'PLATON (Spek, 2003)'
_computing_structure_refinement 'TOPAS V.6, BRUKER'
_diffrn_ambient_temperature 298
_diffrn_measurement_device_type 'BRUKER D2 PHASER'
_diffrn_radiation_probe x-ray
_diffrn_radiation_type CuK\a
_diffrn_radiation_wavelength 1.54184
_exptl_absorpt_coefficient_mu 16.609
_exptl_crystal_density_diffrn 2.086
_exptl_crystal_density_method 'Not Measured'
_exptl_crystal_F_000 2648
_cod_data_source_file d2dt02848d2.cif
_cod_data_source_block BUTReO4
_cod_original_cell_volume 4473(4)
_cod_database_code 7711587

loop_
_space_group_symop_id
_space_group_symop_operation_xyz
1 x,y,z
2 y,-x,-z
3 -x,-y,z
4 -y,x,-z
5 1/2+x,1/2+y,1/2+z
6 1/2+y,1/2-x,1/2-z
7 1/2-x,1/2-y,1/2+z
8 1/2-y,1/2+x,1/2-z

loop_
_atom_site_label
_atom_site_type_symbol
_atom_site_thermal_displace_type
_atom_site_fract_x
_atom_site_fract_y
_atom_site_fract_z
_atom_site_occupancy
_atom_site_U_iso_or_equiv
_atom_site_calc_flag
_atom_site_refinement_flags
_atom_site_disorder_assembly
_atom_site_disorder_group
Re35 Re Uiso 0.37870 0.10410 -0.01360 0.500 0.0800 . . . .
Re40 Re Uiso 0.36860 -0.12900 -0.03070 0.500 0.0800 . . . .
Zr33 Zr Uiso 0.11950 0.11950 0.00000 1.000 0.0258 . . . .
Zr46 Zr Uiso 0.00000 0.00000 0.11950 1.000 0.0001 . . . .
O1 O Uiso 0.00000 0.11190 0.05590 1.000 0.0500 . . . .
O2 O Uiso 0.16990 0.16990 0.09500 1.000 0.0001 . . . .
O3 O Uiso 0.09500 0.09500 0.16980 1.000 0.0500 . . . .
O24 O Uiso 0.00000 0.11300 -0.05590 1.000 0.0500 . . . .
O25 O Uiso 0.16990 0.17110 -0.09500 1.000 0.0001 . . . .
O26 O Uiso 0.09500 0.09610 -0.16980 1.000 0.0500 . . . .
O34 O Uiso 0.42030 0.18700 0.03740 0.500 0.1000 . . . .
O36 O Uiso 0.43320 0.00130 0.00240 0.500 0.1000 . . . .
O37 O Uiso 0.39940 0.13460 -0.09240 0.500 0.1000 . . . .
O38 O Uiso 0.26490 0.09200 -0.00330 1.000 0.1000 . . . .
O39 O Uiso 0.40390 -0.20750 0.02560 0.500 0.1000 . . . .
O41 O Uiso 0.44540 -0.04020 -0.03400 0.500 0.1000 . . . .
O42 O Uiso 0.08970 0.26430 0.00920 1.000 0.1000 . . . .
O43 O Uiso 0.36250 -0.18150 -0.10590 0.500 0.1000 . . . .
N9 N Uiso 0.12940 0.11010 0.28400 1.000 0.0500 . . . .
C4 C Uiso 0.15320 0.15320 0.15320 1.000 0.0500 . . . .
C5 C Uiso 0.20200 0.20200 0.20100 1.000 0.0500 . . . .
C6 C Uiso 0.26650 0.26650 0.18350 1.000 0.0022 . . . .
C8 C Uiso 0.18500 0.18500 0.26550 1.000 0.0066 . . . .
C11 C Uiso 0.03880 0.13280 0.31000 1.000 0.0500 . . . .
C14 C Uiso 0.01390 0.23120 0.29760 1.000 0.0500 . . . .
C17 C Uiso 0.02180 0.25370 0.22540 1.000 0.0500 . . . .
C20 C Uiso -0.05440 0.31220 0.19570 1.000 0.0500 . . . .
C27 C Uiso 0.15320 0.15440 -0.15320 1.000 0.0500 . . . .
C28 C Uiso 0.20200 0.20310 -0.20100 1.000 0.0500 . . . .
C29 C Uiso 0.23350 0.23240 0.31650 1.000 0.0022 . . . .
C31 C Uiso 0.31500 0.31390 0.23450 1.000 0.0066 . . . .
O44 O Uiso 0.37900 0.13100 0.11500 1.000 0.0500 . . . .
O45 O Uiso 0.66400 0.08300 0.10700 1.000 0.0500 . . . .
H7 H Uiso 0.27830 0.27910 0.14040 1.000 0.0026 . . . .
H10 H Uiso 0.12130 0.07480 0.24910 1.000 0.0500 . . . .
H12 H Uiso -0.00680 0.09350 0.28950 1.000 0.0500 . . . .
H13 H Uiso 0.03890 0.12200 0.35660 1.000 0.0500 . . . .
H15 H Uiso -0.04900 0.24190 0.31170 1.000 0.0500 . . . .
H16 H Uiso 0.05520 0.27080 0.32190 1.000 0.0500 . . . .
H18 H Uiso 0.07950 0.28610 0.21900 1.000 0.0500 . . . .
H19 H Uiso 0.02340 0.19570 0.20180 1.000 0.0500 . . . .
H21 H Uiso -0.11230 0.28090 0.20020 1.000 0.0500 . . . .
H22 H Uiso -0.04170 0.32220 0.15040 1.000 0.0500 . . . .
H23 H Uiso -0.05730 0.37030 0.21780 1.000 0.0500 . . . .
H30 H Uiso 0.22170 0.21980 0.35960 1.000 0.0026 . . . .
H32 H Uiso 0.35890 0.35690 0.22340 1.000 0.0079 . . . .

loop_
_atom_type_symbol
_atom_type_description
_atom_type_scat_dispersion_real
_atom_type_scat_dispersion_imag
_atom_type_scat_source
C C 0.0033 0.0016 ' International Tables Vol C Tables 4.2.6.8 and 6.1.1.4'
H H 0.0000 0.0000 ' International Tables Vol C Tables 4.2.6.8 and 6.1.1.4'
N N 0.0061 0.0033 ' International Tables Vol C Tables 4.2.6.8 and 6.1.1.4'
O O 0.0106 0.0060 ' International Tables Vol C Tables 4.2.6.8 and 6.1.1.4'
Re Re -1.0185 7.2310 ' International Tables Vol C Tables 4.2.6.8 and 6.1.1.4'
Zr Zr -2.9673 0.5597 ' International Tables Vol C Tables 4.2.6.8 and 6.1.1.4'

loop_
_geom_angle_atom_site_label_1
_geom_angle_atom_site_label_2
_geom_angle_atom_site_label_3
_geom_angle
_geom_angle_site_symmetry_1
_geom_angle_site_symmetry_2
_geom_angle_site_symmetry_3
_geom_angle_publ_flag
O34 Re35 O36 109.37(2) . . . yes
O34 Re35 O37 109.73(2) . . . yes
O34 Re35 O38 110.22(1) . . . yes
O34 Re35 O41 126.41(2) . . . yes
O36 Re35 O37 109.00(1) . . . yes
O36 Re35 O38 109.78(2) . . . yes
O36 Re35 O41 21.53(1) . . . yes
O37 Re35 O38 108.73(1) . . . yes
O37 Re35 O41 89.40(1) . . . yes
O38 Re35 O41 109.64(2) . . . yes
O36 Re40 O39 103.61(3) . . . yes
O36 Re40 O41 24.68(1) . . . yes
O36 Re40 O43 132.31(1) . . . yes
O36 Re40 O42 90.62(2) . . 2_555 yes
O39 Re40 O41 109.64(2) . . . yes
O39 Re40 O43 109.16(3) . . . yes
O39 Re40 O42 108.69(2) . . 2_555 yes
O41 Re40 O43 109.38(1) . . . yes
O41 Re40 O42 110.09(3) . . 2_555 yes
O42 Re40 O43 109.87(1) 2_555 . . yes
O1 Zr33 O2 78.83(2) . . . yes
O1 Zr33 O24 66.92(3) . . . yes
O1 Zr33 O25 141.14(1) . . . yes
O1 Zr33 O38 145.62(1) . . . yes
O1 Zr33 O42 80.57(1) . . . yes
O1 Zr33 O1 102.46(1) . . 2_555 yes
O1 Zr33 O24 67.31(1) . . 2_555 yes
O2 Zr33 O24 141.09(1) . . . yes
O2 Zr33 O25 123.86(2) . . . yes
O2 Zr33 O38 76.36(1) . . . yes
O2 Zr33 O42 70.48(1) . . . yes
O1 Zr33 O2 141.29(1) 2_555 . . yes
O2 Zr33 O24 78.68(2) . . 2_555 yes
O24 Zr33 O25 78.73(2) . . . yes
O24 Zr33 O38 142.40(2) . . . yes
O24 Zr33 O42 85.72(1) . . . yes
O1 Zr33 O24 67.31(1) 2_555 . . yes
O24 Zr33 O24 103.22(1) . . 2_555 yes
O25 Zr33 O38 73.18(1) . . . yes
O25 Zr33 O42 79.26(1) . . . yes
O1 Zr33 O25 79.24(2) 2_555 . . yes
O24 Zr33 O25 141.50(1) 2_555 . . yes
O38 Zr33 O42 112.41(1) . . . yes
O1 Zr33 O38 83.11(1) 2_555 . . yes
O24 Zr33 O38 84.67(1) 2_555 . . yes
O1 Zr33 O42 148.23(1) 2_555 . . yes
O24 Zr33 O42 139.05(2) 2_555 . . yes
O1 Zr33 O24 66.92(3) 2_555 . 2_555 yes
O1 Zr46 O3 78.85(2) . . . yes
O1 Zr46 O24 67.02(1) . . 2_555 yes
O1 Zr46 O26 140.97(1) . . 2_555 yes
O1 Zr46 O1 102.38(3) . . 3_555 yes
O1 Zr46 O3 141.29(1) . . 3_555 yes
O1 Zr46 O24 67.02(1) . . 4_555 yes
O1 Zr46 O26 78.90(2) . . 4_555 yes
O3 Zr46 O24 78.64(2) . . 2_555 yes
O3 Zr46 O26 77.13(3) . . 2_555 yes
O1 Zr46 O3 141.29(1) 3_555 . . yes
O3 Zr46 O3 124.17(2) . . 3_555 yes
O3 Zr46 O24 141.30(1) . . 4_555 yes
O3 Zr46 O26 77.66(3) . . 4_555 yes
O24 Zr46 O26 78.36(2) 2_555 . 2_555 yes
O1 Zr46 O24 67.02(1) 3_555 . 2_555 yes
O3 Zr46 O24 141.30(1) 3_555 . 2_555 yes
O24 Zr46 O24 102.92(3) 2_555 . 4_555 yes
O24 Zr46 O26 141.49(1) 2_555 . 4_555 yes
O1 Zr46 O26 78.90(2) 3_555 . 2_555 yes
O3 Zr46 O26 77.66(3) 3_555 . 2_555 yes
O24 Zr46 O26 141.49(1) 4_555 . 2_555 yes
O26 Zr46 O26 124.44(2) 2_555 . 4_555 yes
O1 Zr46 O3 78.85(2) 3_555 . 3_555 yes
O1 Zr46 O24 67.02(1) 3_555 . 4_555 yes
O1 Zr46 O26 140.97(1) 3_555 . 4_555 yes
O3 Zr46 O24 78.64(2) 3_555 . 4_555 yes
O3 Zr46 O26 77.13(3) 3_555 . 4_555 yes
O24 Zr46 O26 78.36(2) 4_555 . 4_555 yes
Zr33 O1 Zr46 112.75(1) . . . yes
Zr33 O1 Zr33 112.75(3) . . 4_555 yes
Zr33 O1 Zr46 112.75(1) 4_555 . . yes
Zr33 O2 C4 136.07(2) . . . yes
Zr46 O3 C4 136.15(2) . . . yes
Zr33 O24 Zr46 112.27(1) . . 2_555 yes
Zr33 O24 Zr33 112.81(3) . . 4_555 yes
Zr33 O24 Zr46 112.27(1) 4_555 . 2_555 yes
Zr33 O25 C27 135.79(2) . . . yes
Zr46 O26 C27 136.30(2) 2_555 . . yes
Re35 O36 Re40 119.12(3) . . . yes
Re35 O36 O41 118.17(2) . . . yes
Re40 O36 O41 46.83(1) . . . yes
Re35 O38 Zr33 162.41(1) . . . yes
Re35 O41 Re40 113.46(3) . . . yes
Re35 O41 O36 40.30(1) . . . yes
Re40 O41 O36 108.50(2) . . . yes
Re40 O42 Zr33 146.68(2) 4_555 . . yes
C8 N9 C11 116.24(2) . . . yes
O2 C4 O3 121.93(1) . . . yes
O2 C4 C5 118.43(2) . . . yes
O3 C4 C5 119.64(2) . . . yes
C4 C5 C6 120.38(2) . . . no
C4 C5 C8 119.67(2) . . . no
C6 C5 C8 119.95(1) . . . no
C5 C6 C31 118.02(2) . . . no
N9 C8 C5 120.26(1) . . . yes
N9 C8 C29 117.01(2) . . . yes
C5 C8 C29 122.03(2) . . . no
C8 N9 H10 108.00 . . . no
C11 N9 H10 108.00 . . . no
N9 C11 C14 111.82(1) . . . yes
C11 C14 C17 110.64(1) . . . no
C14 C17 C20 117.08(1) . . . no
O25 C27 O26 121.92(1) . . . yes
O26 C27 C28 119.63(2) . . . yes
O25 C27 C28 118.46(2) . . . yes
C27 C28 C31 119.70(2) . . 7_554 no
C27 C28 C29 120.35(2) . . 7_554 no
C29 C28 C31 119.95(1) 7_554 . 7_554 no
C8 C29 C28 118.02(2) . . 7_555 no
C6 C31 C28 122.03(2) . . 7_555 no
C5 C6 H7 121.00 . . . no
C31 C6 H7 121.00 . . . no
N9 C11 H12 109.00 . . . no
N9 C11 H13 109.00 . . . no
C14 C11 H12 109.00 . . . no
C14 C11 H13 109.00 . . . no
H12 C11 H13 110.00 . . . no
C11 C14 H15 109.00 . . . no
C11 C14 H16 109.00 . . . no
C17 C14 H15 109.00 . . . no
C17 C14 H16 109.00 . . . no
H15 C14 H16 109.00 . . . no
C14 C17 H18 108.00 . . . no
C14 C17 H19 108.00 . . . no
C20 C17 H18 108.00 . . . no
C20 C17 H19 108.00 . . . no
H18 C17 H19 109.00 . . . no
C17 C20 H21 109.00 . . . no
C17 C20 H22 109.00 . . . no
C17 C20 H23 109.00 . . . no
H21 C20 H22 109.00 . . . no
H21 C20 H23 109.00 . . . no
H22 C20 H23 110.00 . . . no
C8 C29 H30 121.00 . . . no
C28 C29 H30 121.00 7_555 . . no
C6 C31 H32 119.00 . . . no
C28 C31 H32 119.00 7_555 . . no

loop_
_geom_bond_atom_site_label_1
_geom_bond_atom_site_label_2
_geom_bond_distance
_geom_bond_site_symmetry_1
_geom_bond_site_symmetry_2
_geom_bond_publ_flag
Re35 O34 1.7247(7) . . yes
Re35 O36 1.7395(7) . . yes
Re35 O37 1.7236(7) . . yes
Re35 O38 1.6930(7) . . yes
Re35 O41 2.3710(10) . . yes
Re40 O36 2.2422(9) . . yes
Re40 O39 1.7212(7) . . yes
Re40 O41 1.7243(7) . . yes
Re40 O43 1.7438(7) . . yes
Re40 O42 1.6955(7) . 2_555 yes
Zr33 O1 2.1061(9) . . yes
Zr33 O2 2.2331(9) . . yes
Zr33 O24 2.1053(9) . . yes
Zr33 O25 2.2390(9) . . yes
Zr33 O38 2.1727(9) . . yes
Zr33 O42 2.1779(9) . . yes
Zr33 O1 2.1061(9) . 2_555 yes
Zr33 O24 2.1053(9) . 2_555 yes
Zr46 O1 2.1074(9) . . yes
Zr46 O3 2.2312(9) . . yes
Zr46 O24 2.1200(9) . 2_555 yes
Zr46 O26 2.2414(9) . 2_555 yes
Zr46 O1 2.1074(9) . 3_555 yes
Zr46 O3 2.2312(9) . 3_555 yes
Zr46 O24 2.1200(9) . 4_555 yes
Zr46 O26 2.2414(9) . 4_555 yes
O2 C4 1.2574(5) . . yes
O3 C4 1.2561(5) . . yes
O25 C27 1.2574(5) . . yes
O26 C27 1.2571(5) . . yes
O36 O41 0.9871(4) . . yes
N9 C8 1.4218(6) . . yes
N9 C11 1.4732(6) . . yes
C4 C5 1.4182(6) . . no
C5 C6 1.3871(6) . . no
C5 C8 1.3852(6) . . no
C6 C31 1.4534(6) . . no
C8 C29 1.4534(6) . . no
N9 H10 0.9000 . . no
C11 C14 1.5116(6) . . no
C14 C17 1.5397(6) . . no
C17 C20 1.5388(6) . . no
C27 C28 1.4174(6) . . no
C28 C29 1.3871(6) . 7_554 no
C28 C31 1.3852(6) . 7_554 no
C6 H7 0.9300 . . no
C11 H12 0.9800 . . no
C11 H13 0.9800 . . no
C14 H15 0.9800 . . no
C14 H16 0.9800 . . no
C17 H18 0.9800 . . no
C17 H19 0.9800 . . no
C20 H21 0.9700 . . no
C20 H22 0.9700 . . no
C20 H23 0.9700 . . no
C29 H30 0.9300 . . no
C31 H32 0.9300 . . no

loop_
_geom_hbond_atom_site_label_D
_geom_hbond_atom_site_label_H
_geom_hbond_atom_site_label_A
_geom_hbond_distance_DH
_geom_hbond_distance_HA
_geom_hbond_distance_DA
_geom_hbond_angle_DHA
_geom_hbond_site_symmetry_A
_geom_hbond_publ_flag
N9 H10 O3 0.9000 1.7200 2.4349(10) 135.00 . yes
C6 H7 O43 0.9300 2.0100 2.4775(10) 109.00 4_555 yes
C14 H15 O43 0.9800 2.4200 3.2549(13) 142.00 5_455 yes
C14 H16 O37 0.9800 2.3500 3.2736(13) 156.00 7_555 yes
C17 H19 O3 0.9800 1.9300 2.8127(11) 148.00 . yes
C17 H19 O26 0.9800 2.3900 3.1226(13) 131.00 4_555 yes
C20 H22 O37 0.9700 2.1400 2.7614(11) 120.00 4_555 yes

loop_
_geom_torsion_atom_site_label_1
_geom_torsion_atom_site_label_2
_geom_torsion_atom_site_label_3
_geom_torsion_atom_site_label_4
_geom_torsion
_geom_torsion_site_symmetry_1
_geom_torsion_site_symmetry_2
_geom_torsion_site_symmetry_3
_geom_torsion_site_symmetry_4
_geom_torsion_publ_flag
O38 Re35 O41 O36 -94.28 . . . . no
O38 Re35 O36 O41 93.54 . . . . no
O34 Re35 O36 Re40 160.75 . . . . no
O37 Re35 O36 Re40 -79.29 . . . . no
O38 Re35 O36 Re40 39.70 . . . . no
O41 Re35 O36 Re40 -53.83 . . . . no
O34 Re35 O36 O41 -145.42 . . . . no
O37 Re35 O36 O41 -25.45 . . . . no
O34 Re35 O41 O36 41.71 . . . . no
O37 Re35 O41 O36 156.02 . . . . no
O37 Re35 O41 Re40 -112.66 . . . . no
O34 Re35 O41 Re40 133.03 . . . . no
O36 Re35 O41 Re40 91.32 . . . . no
O38 Re35 O41 Re40 -2.95 . . . . no
O43 Re40 O41 Re35 117.63 . . . . no
O36 Re40 O41 Re35 -42.98 . . . . no
O39 Re40 O41 Re35 -122.71 . . . . no
O41 Re40 O36 Re35 102.62 . . . . no
O42 Re40 O41 Re35 -3.18 2_555 . . . no
O39 Re40 O41 O36 -79.72 . . . . no
O43 Re40 O41 O36 160.61 . . . . no
O42 Re40 O41 O36 39.80 2_555 . . . no
O42 Re40 O36 O41 -143.04 2_555 . . . no
O39 Re40 O36 Re35 -149.83 . . . . no
O36 Re40 O42 Zr33 175.75 4_555 4_555 . . no
O43 Re40 O36 Re35 77.57 . . . . no
O42 Re40 O36 Re35 -40.42 2_555 . . . no
O39 Re40 O36 O41 107.55 . . . . no
O43 Re40 O36 O41 -25.05 . . . . no
O39 Re40 O42 Zr33 71.15 4_555 4_555 . . no
O41 Re40 O42 Zr33 -168.75 4_555 4_555 . . no
O43 Re40 O42 Zr33 -48.23 4_555 4_555 . . no
O24 Zr33 O1 Zr33 -6.10 . . . 4_555 no
O1 Zr33 O1 Zr33 64.53 4_555 4_555 . . no
O2 Zr33 O1 Zr33 -23.09 4_555 4_555 . . no
O42 Zr33 O1 Zr46 -147.67 . . . . no
O1 Zr33 O1 Zr46 64.56 2_555 . . . no
O24 Zr33 O1 Zr46 6.40 2_555 . . . no
O2 Zr33 O1 Zr33 155.03 . . . 4_555 no
O1 Zr33 O42 Re40 126.56 . . . 4_555 no
O2 Zr33 O42 Re40 45.16 . . . 4_555 no
O24 Zr33 O42 Re40 -166.15 . . . 4_555 no
O25 Zr33 O42 Re40 -86.82 . . . 4_555 no
O38 Zr33 O42 Re40 -20.20 . . . 4_555 no
O1 Zr33 O24 Zr46 -121.96 . . . 2_555 no
O2 Zr33 O24 Zr46 -152.29 . . . 2_555 no
O2 Zr33 O1 Zr46 -75.88 . . . . no
O24 Zr33 O1 Zr46 122.99 . . . . no
O25 Zr33 O1 Zr46 152.82 . . . . no
O38 Zr33 O1 Zr46 -31.47 . . . . no
O2 Zr33 O24 Zr33 -24.23 . . . 4_555 no
O25 Zr33 O24 Zr33 -155.34 . . . 4_555 no
O38 Zr33 O24 Zr33 162.59 . . . 4_555 no
O42 Zr33 O24 Zr33 -75.45 . . . 4_555 no
O1 Zr33 O24 Zr33 121.72 2_555 . . 4_555 no
O24 Zr33 O24 Zr33 64.05 2_555 . . 4_555 no
O42 Zr33 O24 Zr33 -162.88 4_555 4_555 . . no
O1 Zr33 O24 Zr33 -6.11 . 4_555 . . no
O1 Zr33 O24 Zr33 -121.72 4_555 4_555 . . no
O2 Zr33 O24 Zr33 155.77 4_555 4_555 . . no
O24 Zr33 O24 Zr33 -64.05 4_555 4_555 . . no
O25 Zr33 O24 Zr33 24.39 4_555 4_555 . . no
O38 Zr33 O24 Zr33 78.65 4_555 4_555 . . no
O24 Zr33 O25 C27 62.26 2_555 . . . no
O1 Zr33 O25 C27 -62.67 . . . . no
O2 Zr33 O25 C27 179.89 . . . . no
O24 Zr33 O25 C27 -34.86 . . . . no
O38 Zr33 O25 C27 119.86 . . . . no
O42 Zr33 O25 C27 -122.58 . . . . no
O1 Zr33 O25 C27 33.89 2_555 . . . no
O24 Zr33 O42 Re40 88.58 2_555 . . 4_555 no
O25 Zr33 O24 Zr46 76.60 . . . 2_555 no
O25 Zr33 O1 Zr33 23.72 . . . 4_555 no
O38 Zr33 O1 Zr33 -160.56 . . . 4_555 no
O42 Zr33 O1 Zr33 83.24 . . . 4_555 no
O1 Zr33 O1 Zr33 -64.53 2_555 . . 4_555 no
O24 Zr33 O1 Zr33 -122.69 2_555 . . 4_555 no
O24 Zr33 O2 C4 -34.61 2_555 . . . no
O24 Zr33 O1 Zr33 6.10 . 4_555 . . no
O38 Zr33 O24 Zr46 34.53 . . . 2_555 no
O42 Zr33 O24 Zr46 156.48 . . . 2_555 no
O1 Zr33 O24 Zr33 6.11 . . . 4_555 no
O42 Zr33 O2 C4 118.04 . . . . no
O1 Zr33 O2 C4 -61.84 2_555 . . . no
O42 Zr33 O1 Zr33 156.70 4_555 4_555 . . no
O24 Zr33 O1 Zr46 -122.99 . 4_555 . . no
O1 Zr33 O2 C4 34.19 . . . . no
O24 Zr33 O2 C4 62.46 . . . . no
O24 Zr33 O1 Zr33 122.69 4_555 4_555 . . no
O25 Zr33 O1 Zr33 -155.14 4_555 4_555 . . no
O38 Zr33 O1 Zr33 -81.02 4_555 4_555 . . no
O25 Zr33 O2 C4 179.62 . . . . no
O1 Zr33 O42 Re40 -134.99 2_555 . . 4_555 no
O38 Zr33 O2 C4 -121.81 . . . . no
O26 Zr46 O24 Zr33 -76.40 . 2_555 . . no
O26 Zr46 O3 C4 114.83 2_555 . . . no
O24 Zr46 O26 C27 34.55 . 2_555 . . no
O24 Zr46 O1 Zr33 -122.72 4_555 . . . no
O26 Zr46 O1 Zr33 155.34 4_555 . . . no
O3 Zr46 O1 Zr33 -155.01 . . . 4_555 no
O24 Zr46 O3 C4 34.34 2_555 . . . no
O3 Zr46 O1 Zr33 75.90 . . . . no
O24 Zr46 O1 Zr33 -6.37 2_555 . . . no
O1 Zr46 O3 C4 61.77 3_555 . . . no
O3 Zr46 O3 C4 179.98 3_555 . . . no
O24 Zr46 O3 C4 -62.20 4_555 . . . no
O26 Zr46 O3 C4 -115.09 4_555 . . . no
O1 Zr46 O3 C4 -34.17 . . . . no
O1 Zr46 O1 Zr33 -64.55 3_555 . . . no
O3 Zr46 O1 Zr33 -152.09 3_555 . . . no
O26 Zr46 O1 Zr33 23.03 2_555 . . . no
Zr33 O2 C4 C5 180.00 . . . . no
Zr33 O2 C4 O3 0.00 . . . . no
Zr46 O3 C4 O2 0.00 . . . . no
Zr46 O3 C4 C5 179.98 . . . . no
Zr33 O25 C27 C28 -179.49 . . . . no
Zr33 O25 C27 O26 0.40 . . . . no
Zr46 O26 C27 O25 -0.34 2_555 . . . no
Zr46 O26 C27 C28 179.55 2_555 . . . no
Re40 O36 O41 Re35 104.74 . . . . no
Re35 O36 O41 Re40 -104.74 . . . . no
C11 N9 C8 C5 -109.10 . . . . no
C8 N9 C11 C14 13.35 . . . . no
C11 N9 C8 C29 80.34 . . . . no
O2 C4 C5 C8 180.00 . . . . no
O3 C4 C5 C6 179.98 . . . . no
O2 C4 C5 C6 0.00 . . . . no
O3 C4 C5 C8 0.02 . . . . no
C4 C5 C8 C29 179.47 . . . . no
C8 C5 C6 C31 0.51 . . . . no
C4 C5 C6 C31 -179.49 . . . . no
C4 C5 C8 N9 9.39 . . . . no
C6 C5 C8 C29 -0.53 . . . . no
C6 C5 C8 N9 -170.61 . . . . no
C5 C6 C31 C28 -0.52 . . . 7_555 no
N9 C8 C29 C28 170.91 . . . 7_555 no
C5 C8 C29 C28 0.52 . . . 7_555 no
N9 C11 C14 C17 54.26 . . . . no
C11 C14 C17 C20 137.71 . . . . no
O25 C27 C28 C29 -0.05 . . . 7_554 no
O25 C27 C28 C31 -179.98 . . . 7_554 no
O26 C27 C28 C29 -179.95 . . . 7_554 no
O26 C27 C28 C31 0.10 . . . 7_554 no
C27 C28 C29 C8 179.54 . . 7_554 7_554 no
C27 C28 C31 C6 -179.52 . . 7_554 7_554 no
